data_2200908
loop_
_publ_author_name
'Evain, Michel'
'Quillard, Sophie'
'Corraze, Benoit'
'Wang, Wei'
'MacDiarmid, Alan G.'

_publ_section_title
;
 A phenyl-end-capped tetramer of aniline
;
_journal_issue 3
_journal_name_full 'Acta Crystallographica Section E'
_journal_page_first o343
_journal_page_last o344
_journal_paper_doi 10.1107/S1600536802002532
_journal_volume 58
_journal_year 2002
_chemical_formula_iupac 'C30 H26 N4'
_chemical_formula_moiety 'C30 H26 N4'
_chemical_formula_sum 'C30 H26 N4'
_chemical_formula_weight 442.6
_space_group_IT_number 2
_symmetry_cell_setting triclinic
_symmetry_space_group_name_Hall '-P 1'
_symmetry_space_group_name_H-M 'P -1'
_cell_angle_alpha 82.7481(8)
_cell_angle_beta 84.5281(8)
_cell_angle_gamma 88.4739(11)
_cell_formula_units_Z 2
_cell_length_a 5.73280(10)
_cell_length_b 8.8866(2)
_cell_length_c 22.6889(6)
_cell_measurement_reflns_used 23907
_cell_measurement_temperature 300
_cell_measurement_theta_max 26.37
_cell_measurement_theta_min 4.08
_cell_volume 1141.29(4)
_computing_cell_refinement 'DENZO-SMN (Otwinowski & Minor, 1997)'
_computing_data_collection 'COLLECT  (Hooft, 1998)'
_computing_data_reduction DENZO-SMN
_computing_molecular_graphics 'DIAMOND (Brandenburg & Berndt, 1999)'
_computing_publication_material JANA2000
_computing_structure_refinement 'JANA2000 (Petricek & Dusek, 2000)'
_computing_structure_solution 'SHELXTL (Sheldrick, 1995)'
_diffrn_ambient_temperature 300
_diffrn_measured_fraction_theta_full 1
_diffrn_measured_fraction_theta_max 1
_diffrn_measurement_device_type KAPPACCD
_diffrn_measurement_method '\f and \w'
_diffrn_radiation_monochromator graphite
_diffrn_radiation_source 'fine-focus sealed tube'
_diffrn_radiation_type MoK\a
_diffrn_radiation_wavelength .71069
_diffrn_reflns_av_R_equivalents .0466
_diffrn_reflns_av_sigmaI/netI .0365
_diffrn_reflns_limit_h_max 7
_diffrn_reflns_limit_h_min -7
_diffrn_reflns_limit_k_max 10
_diffrn_reflns_limit_k_min -11
_diffrn_reflns_limit_l_max 28
_diffrn_reflns_limit_l_min -28
_diffrn_reflns_number 23907
_diffrn_reflns_theta_full 26.34
_diffrn_reflns_theta_max 26.34
_diffrn_reflns_theta_min 4.16
_diffrn_standards_decay_% 0
_diffrn_standards_number 0
_exptl_absorpt_coefficient_mu .077
_exptl_absorpt_correction_T_max 1.000
_exptl_absorpt_correction_T_min 1.000
_exptl_absorpt_correction_type none
_exptl_crystal_colour colourless
_exptl_crystal_density_diffrn 1.287
_exptl_crystal_density_meas ?
_exptl_crystal_density_method 'not measured'
_exptl_crystal_description plate
_exptl_crystal_F_000 468
_exptl_crystal_size_max .25
_exptl_crystal_size_mid .10
_exptl_crystal_size_min .015
_refine_diff_density_max .24
_refine_diff_density_min -.21
_refine_ls_extinction_coef 1.21(18)
_refine_ls_extinction_method 'B-C type 1 Gaussian isotropic'
_refine_ls_goodness_of_fit_obs 1.80
_refine_ls_goodness_of_fit_ref 1.54
_refine_ls_hydrogen_treatment mixed
_refine_ls_number_parameters 320
_refine_ls_number_reflns 4616
_refine_ls_R_factor_all .0809
_refine_ls_R_factor_gt .0486
_refine_ls_shift/su_max .0004
_refine_ls_shift/su_mean .0001
_refine_ls_structure_factor_coef Fsqd
_refine_ls_weighting_details 'w = 1/[\s^2^(I) + 0.001024I^2^]'
_refine_ls_weighting_scheme sigma
_refine_ls_wR_factor_gt .1051
_refine_ls_wR_factor_ref .1133
_reflns_number_gt 3022
_reflns_number_total 4616
_reflns_threshold_expression I>2\s(I)
_cod_data_source_file dn6019.cif
_cod_data_source_block I
_cod_depositor_comments
;
The following automatic conversions were performed:

'_exptl_crystal_density_meas' value 'not measured' was changed to '?'
- the value is perceived as not measured.

Automatic conversion script
Id: cif_fix_values 3008 2015-01-20 13:52:24Z robertas 
;
_cod_database_code 2200908

loop_
_symmetry_equiv_pos_site_id
_symmetry_equiv_pos_as_xyz
1 x,y,z
2 -x,-y,-z

loop_
_atom_site_label
_atom_site_fract_x
_atom_site_fract_y
_atom_site_fract_z
_atom_site_U_iso_or_equiv
_atom_site_adp_type
_atom_site_occupancy
_atom_site_type_symbol
C1a .8575(2) -.05123(13) .45970(5) .0425(4) Uani 1 C
C2a 1.0660(2) .02432(14) .43946(5) .0473(4) Uani 1 C
C3a 1.2046(2) .07449(13) .47942(6) .0444(4) Uani 1 C
C4a .6585(2) -.03469(14) .36540(6) .0443(4) Uani 1 C
C5a .5622(2) -.11795(13) .32598(6) .0476(4) Uani 1 C
C6a .4962(2) -.05035(14) .27199(6) .0487(5) Uani 1 C
C7a .5239(2) .10463(14) .25507(6) .0472(5) Uani 1 C
C8a .6186(2) .18794(14) .29448(6) .0501(5) Uani 1 C
C9a .6856(2) .12031(14) .34852(6) .0485(5) Uani 1 C
C10a .3280(2) .11916(15) .16068(6) .0514(5) Uani 1 C
C11a .1199(2) .04433(15) .18143(6) .0549(5) Uani 1 C
C12a -.0155(2) -.01047(17) .14219(7) .0659(6) Uani 1 C
C13a .0505(3) .0085(2) .08241(8) .0947(8) Uani 1 C
C14a .2535(3) .0866(2) .06142(8) .1070(9) Uani 1 C
C15a .3911(2) .1403(2) .10008(7) .0780(7) Uani 1 C
C1b .6536(2) .43865(13) .54202(6) .0434(4) Uani 1 C
C2b .4494(2) .51663(15) .55949(6) .0495(4) Uani 1 C
C3b .3008(2) .57691(14) .51807(6) .0471(4) Uani 1 C
C4b .8519(2) .41984(14) .63659(6) .0452(4) Uani 1 C
C5b .9378(2) .31650(13) .68059(6) .0474(5) Uani 1 C
C6b .9953(2) .35959(14) .73336(6) .0513(5) Uani 1 C
C7b .9680(2) .50965(15) .74472(6) .0485(5) Uani 1 C
C8b .8822(2) .61356(13) .70062(6) .0499(5) Uani 1 C
C9b .8243(2) .57029(14) .64771(6) .0501(5) Uani 1 C
C10b 1.1668(2) .49323(16) .83912(6) .0542(5) Uani 1 C
C11b 1.3669(2) .41183(16) .82209(6) .0594(5) Uani 1 C
C12b 1.5147(2) .35163(18) .86367(8) .0735(7) Uani 1 C
C13b 1.4705(3) .3737(2) .92225(9) .0982(9) Uani 1 C
C14b 1.2760(4) .4578(3) .93902(8) .1103(10) Uani 1 C
C15b 1.1244(2) .5173(2) .89815(8) .0817(7) Uani 1 C
N1a .7205(2) -.11023(12) .42012(5) .0527(4) Uani 1 N
N2a .4637(2) .17924(13) .19979(5) .0601(5) Uani 1 N
N1b .8041(2) .36994(13) .58306(5) .0532(4) Uani 1 N
N2b 1.0150(2) .55940(14) .79859(5) .0617(5) Uani 1 N
Hc2a 1.1161 .0424 .3966 .0473 Uiso 1 H
Hc3a 1.3499 .1267 .4641 .0444 Uiso 1 H
Hc5a .5405 -.2275 .3363 .0476 Uiso 1 H
Hc6a .4290 -.1131 .2454 .0487 Uiso 1 H
Hc8a .6397 .2966 .2835 .0501 Uiso 1 H
Hc9a .7524 .1823 .3752 .0485 Uiso 1 H
Hc11a .0675 .0301 .2240 .0549 Uiso 1 H
Hc12a -.1603 -.0647 .1568 .0659 Uiso 1 H
Hc13a -.0463 -.0339 .0551 .0947 Uiso 1 H
Hc14a .3016 .1036 .0184 .1070 Uiso 1 H
Hc15a .5342 .1948 .0843 .0780 Uiso 1 H
Hc2b .4097 .5285 .6015 .0495 Uiso 1 H
Hc3b .1593 .6317 .5316 .0471 Uiso 1 H
Hc5b .9586 .2099 .6744 .0474 Uiso 1 H
Hc6b 1.0570 .2823 .7629 .0513 Uiso 1 H
Hc8b .8630 .7204 .7068 .0499 Uiso 1 H
Hc9b .7626 .6470 .6179 .0501 Uiso 1 H
Hc11b 1.4043 .3960 .7801 .0594 Uiso 1 H
Hc12b 1.6538 .2915 .8513 .0735 Uiso 1 H
Hc13b 1.5768 .3289 .9514 .0982 Uiso 1 H
Hc14b 1.2453 .4770 .9806 .1103 Uiso 1 H
Hc15b .9867 .5766 .9111 .0817 Uiso 1 H
Hn1a .636(2) -.1750(14) .4353(5) .0527 Uiso 1 H
Hn2a .554(2) .2391(15) .1847(6) .0601 Uiso 1 H
Hn1b .892(2) .2982(14) .5719(5) .0532 Uiso 1 H
Hn2b .921(2) .6220(15) .8108(6) .0617 Uiso 1 H

loop_
_atom_site_aniso_label
_atom_site_aniso_U_11
_atom_site_aniso_U_22
_atom_site_aniso_U_33
_atom_site_aniso_U_12
_atom_site_aniso_U_13
_atom_site_aniso_U_23
_atom_site_aniso_type_symbol
C1a .0390(7) .0403(7) .0496(9) .0010(5) -.0068(6) -.0092(6) C
C2a .0419(7) .0539(8) .0453(8) .0006(6) -.0011(6) -.0059(6) C
C3a .0365(6) .0477(7) .0484(9) -.0034(5) -.0018(6) -.0043(6) C
C4a .0342(6) .0494(7) .0507(9) -.0015(5) -.0048(6) -.0106(6) C
C5a .0430(7) .0441(7) .0577(9) -.0036(6) -.0086(6) -.0099(6) C
C6a .0438(7) .0511(8) .0547(9) -.0041(6) -.0095(6) -.0157(6) C
C7a .0393(7) .0525(8) .0506(9) -.0020(6) -.0057(6) -.0081(6) C
C8a .0441(7) .0440(7) .0635(10) -.0039(6) -.0082(7) -.0080(6) C
C9a .0412(7) .0488(8) .0592(9) -.0027(6) -.0101(6) -.0168(6) C
C10a .0475(8) .0552(8) .0513(9) .0047(6) -.0101(7) -.0026(6) C
C11a .0530(8) .0613(9) .0500(9) .0026(7) -.0066(7) -.0042(7) C
C12a .0547(9) .0795(11) .0643(12) -.0028(7) -.0185(8) -.0021(8) C
C13a .0793(12) .1451(18) .0644(13) -.0195(12) -.0267(10) -.0124(11) C
C14a .0884(13) .187(2) .0450(11) -.0179(14) -.0122(10) -.0041(12) C
C15a .0612(9) .1177(14) .0519(11) -.0111(9) -.0061(8) .0042(9) C
C1b .0393(7) .0422(7) .0490(9) -.0020(5) -.0049(6) -.0053(6) C
C2b .0460(7) .0579(8) .0446(8) .0003(6) -.0007(6) -.0092(6) C
C3b .0396(7) .0496(7) .0522(9) .0025(6) -.0004(6) -.0104(6) C
C4b .0373(7) .0486(8) .0494(9) .0004(5) -.0047(6) -.0044(6) C
C5b .0443(7) .0425(7) .0559(9) .0027(5) -.0089(6) -.0050(6) C
C6b .0513(8) .0459(8) .0557(9) .0033(6) -.0114(6) .0013(6) C
C7b .0427(7) .0519(8) .0513(9) -.0015(6) -.0032(6) -.0085(6) C
C8b .0461(7) .0415(7) .0624(10) .0033(6) -.0080(7) -.0054(6) C
C9b .0473(7) .0445(8) .0576(9) .0023(6) -.0105(7) .0005(6) C
C10b .0552(9) .0582(9) .0495(10) -.0136(7) -.0052(7) -.0056(7) C
C11b .0568(9) .0666(9) .0558(10) -.0044(7) -.0067(7) -.0095(7) C
C12b .0594(9) .0862(12) .0759(13) -.0050(8) -.0169(9) -.0049(9) C
C13b .0765(13) .1479(19) .0702(15) -.0062(12) -.0270(11) .0029(12) C
C14b .0934(15) .190(2) .0514(12) -.0022(15) -.0118(11) -.0245(13) C
C15b .0652(10) .1272(15) .0554(11) -.0031(10) -.0036(9) -.0234(10) C
N1a .0547(7) .0521(7) .0528(8) -.0143(5) -.0093(6) -.0060(5) N
N2a .0641(8) .0584(8) .0571(9) -.0165(6) -.0082(6) .0002(6) N
N1b .0541(7) .0531(7) .0534(8) .0151(5) -.0104(6) -.0102(5) N
N2b .0682(8) .0622(8) .0565(9) .0128(6) -.0091(7) -.0157(6) N

loop_
_atom_type_symbol
_atom_type_scat_dispersion_real
_atom_type_scat_dispersion_imag
_atom_type_scat_source
C .003 .002 'International Tables Vol C Tables  4.2.6.8 and 6.1.1.1'
H .000 .000 'International Tables Vol C Tables  4.2.6.8 and 6.1.1.1'
N .006 .003 'International Tables Vol C Tables  4.2.6.8 and 6.1.1.1'

loop_
_geom_angle_atom_site_label_1
_geom_angle_atom_site_label_2
_geom_angle_atom_site_label_3
_geom_angle_site_symmetry_1
_geom_angle_site_symmetry_3
_geom_angle
_geom_angle_publ_flag
C2a C1a C3a . 2_756 118.06(12) no
C2a C1a N1a . . 121.43(11) no
C3a C1a N1a 2_756 . 120.40(10) no
C3a C2a Hc2a . . 119.06 no
C5a C4a C9a . . 117.67(12) no
C5a C4a N1a . . 118.80(11) no
C9a C4a N1a . . 123.53(12) no
C6a C5a Hc5a . . 118.51 no
C7a C6a Hc6a . . 120.29 no
C8a C7a N2a . . 119.09(11) no
C9a C8a Hc8a . . 119.21 no
C11a C10a C15a . . 118.50(14) no
C11a C10a N2a . . 121.08(12) no
C15a C10a N2a . . 120.32(12) no
C12a C11a Hc11a . . 118.98 no
C13a C12a Hc12a . . 118.94 no
C14a C13a Hc13a . . 121.47 no
C15a C14a Hc14a . . 118.9 no
C2b C1b C3b . 2_666 117.63(11) no
C2b C1b N1b . . 122.45(12) no
C3b C1b N1b 2_666 . 119.83(11) no
C3b C2b Hc2b . . 119.24 no
C5b C4b C9b . . 117.64(12) no
C5b C4b N1b . . 118.95(11) no
C9b C4b N1b . . 123.37(11) no
C6b C5b Hc5b . . 118.40 no
C7b C6b Hc6b . . 120.49 no
C8b C7b N2b . . 118.92(12) no
C9b C8b Hc8b . . 118.74 no
C11b C10b C15b . . 118.57(14) no
C11b C10b N2b . . 122.76(13) no
C15b C10b N2b . . 118.54(13) no
C12b C11b Hc11b . . 119.05 no
C13b C12b Hc12b . . 119.34 no
C14b C13b Hc13b . . 121.4 no
C15b C14b Hc14b . . 119.2 no

loop_
_geom_bond_atom_site_label_1
_geom_bond_atom_site_label_2
_geom_bond_site_symmetry_1
_geom_bond_site_symmetry_2
_geom_bond_distance
_geom_bond_publ_flag
C1a C2a . . 1.3968(17) no
C1a C3a . 2_756 1.3841(19) no
C1a N1a . . 1.4050(19) no
C2a C3a . . 1.382(2) no
C2a Hc2a . . .9800 no
C3a Hc3a . . .9771 no
C4a C5a . . 1.391(2) no
C4a C9a . . 1.3910(18) no
C4a N1a . . 1.4068(17) no
C5a C6a . . 1.3767(19) no
C5a Hc5a . . .9808 no
C6a C7a . . 1.3914(18) no
C6a Hc6a . . .9808 no
C7a C8a . . 1.387(2) no
C7a N2a . . 1.4113(18) no
C8a C9a . . 1.380(2) no
C8a Hc8a . . .9744 no
C9a Hc9a . . .9788 no
C10a C11a . . 1.3940(19) no
C10a C15a . . 1.378(2) no
C10a N2a . . 1.397(2) no
C11a C12a . . 1.376(2) no
C11a Hc11a . . .9790 no
C12a C13a . . 1.363(2) no
C12a Hc12a . . .9808 no
C13a C14a . . 1.384(2) no
C13a Hc13a . . .984 no
C14a C15a . . 1.370(2) no
C14a Hc14a . . .9810 no
C15a Hc15a . . .9785 no
C1b C2b . . 1.3952(18) no
C1b C3b . 2_666 1.387(2) no
C1b N1b . . 1.4018(18) no
C2b C3b . . 1.3774(19) no
C2b Hc2b . . .9787 no
C3b Hc3b . . .9794 no
C4b C5b . . 1.3861(18) no
C4b C9b . . 1.3937(18) no
C4b N1b . . 1.3974(19) no
C5b C6b . . 1.373(2) no
C5b Hc5b . . .9772 no
C6b C7b . . 1.3918(19) no
C6b Hc6b . . .9808 no
C7b C8b . . 1.3902(19) no
C7b N2b . . 1.403(2) no
C8b C9b . . 1.378(2) no
C8b Hc8b . . .9795 no
C9b Hc9b . . .9807 no
C10b C11b . . 1.389(2) no
C10b C15b . . 1.380(2) no
C10b N2b . . 1.392(2) no
C11b C12b . . 1.377(2) no
C11b Hc11b . . .9811 no
C12b C13b . . 1.367(2) no
C12b Hc12b . . .9856 no
C13b C14b . . 1.376(3) no
C13b Hc13b . . .984 no
C14b C15b . . 1.379(2) no
C14b Hc14b . . .980 no
C15b Hc15b . . .9798 no
N1a Hn1a . . .786(12) no
N2a Hn2a . . .776(13) no
N1b Hn1b . . .852(13) no
N2b Hn2b . . .818(14) no
